data_7244769
loop_
_publ_author_name
'He, Pei-Pei'
'Xu, Qiao-Yan'
'Li, Shao-Heng'
'Wei, Su-Mu'
'Li, Hao-Hong'

_publ_section_title
;
 Luminescent Uranium-Thiophene Dicarboxylate Frameworks Supported by
 Transition-Metal-Organic Cations: Dimensionality and Luminescence Control
 in Uranyl Speciation
;
_journal_name_full CrystEngComm
_journal_paper_doi 10.1039/D2CE00368F
_journal_year 2022
_chemical_formula_moiety 'C24 H16 Cd N4 S4 '
_chemical_formula_sum 'C30 H18 Cu N4 O11 S2 U'
_chemical_formula_weight 976.20
_space_group_IT_number 14
_space_group_name_Hall '-P 2yn'
_space_group_name_H-M_alt 'P 1 21/n 1'
_symmetry_cell_setting monoclinic
_symmetry_space_group_name_Hall '-P 2yn'
_symmetry_space_group_name_H-M 'P 1 21/n 1'
_atom_sites_solution_hydrogens geom
_atom_sites_solution_primary direct
_atom_sites_solution_secondary difmap
_audit_creation_method SHELXL-97
_audit_update_record
;
2022-03-15 deposited with the CCDC.	2022-04-05 downloaded from the CCDC.
;
_cell_angle_alpha 90.00
_cell_angle_beta 106.5270(10)
_cell_angle_gamma 90.00
_cell_formula_units_Z 4
_cell_length_a 9.7605(6)
_cell_length_b 24.3058(16)
_cell_length_c 13.4017(9)
_cell_measurement_reflns_used 25
_cell_measurement_temperature 296(2)
_cell_measurement_theta_max 18
_cell_measurement_theta_min 12
_cell_volume 3048.0(3)
_computing_cell_refinement 'Nonius CAD4 software'
_computing_data_collection 'Nonius CAD4 software'
_computing_data_reduction 'XCAD (P.McArdle, 2000)'
_computing_molecular_graphics 'ORTEX (P.McArdle, 1995)'
_computing_publication_material 'SHELXL-97/2 (Sheldrick,1997)'
_computing_structure_refinement 'SHELXL-97 (Sheldrick, 1997)'
_computing_structure_solution 'SHELXS-97 (Sheldrick, 1990)'
_diffrn_ambient_temperature 296(2)
_diffrn_detector_area_resol_mean None
_diffrn_measured_fraction_theta_full 0.996
_diffrn_measured_fraction_theta_max 0.996
_diffrn_measurement_device_type '4-circle diffractometer'
_diffrn_measurement_method 'scintillation counter'
_diffrn_radiation_monochromator graphite
_diffrn_radiation_source 'fine-focus sealed tube'
_diffrn_radiation_type MoK\a
_diffrn_radiation_wavelength 0.71073
_diffrn_reflns_av_R_equivalents 0.0269
_diffrn_reflns_av_sigmaI/netI 0.0316
_diffrn_reflns_limit_h_max 10
_diffrn_reflns_limit_h_min -12
_diffrn_reflns_limit_k_max 28
_diffrn_reflns_limit_k_min -31
_diffrn_reflns_limit_l_max 17
_diffrn_reflns_limit_l_min -17
_diffrn_reflns_number 20693
_diffrn_reflns_theta_full 27.52
_diffrn_reflns_theta_max 27.52
_diffrn_reflns_theta_min 1.68
_diffrn_standards_decay_% 'not measured'
_diffrn_standards_interval_count 'not measured'
_diffrn_standards_interval_time 'not measured'
_diffrn_standards_number None
_exptl_absorpt_coefficient_mu 6.212
_exptl_absorpt_correction_T_max 0.255
_exptl_absorpt_correction_T_min 0.182
_exptl_absorpt_correction_type psi-scan
_exptl_crystal_colour Green
_exptl_crystal_density_diffrn 2.127
_exptl_crystal_density_method 'not measured'
_exptl_crystal_description Cube
_exptl_crystal_F_000 1868.0
_exptl_crystal_size_max 0.35
_exptl_crystal_size_mid 0.24
_exptl_crystal_size_min 0.22
_refine_diff_density_max 2.423
_refine_diff_density_min -3.872
_refine_diff_density_rms 0.135
_refine_ls_extinction_method none
_refine_ls_goodness_of_fit_ref 1.303
_refine_ls_hydrogen_treatment constr
_refine_ls_matrix_type full
_refine_ls_number_parameters 436
_refine_ls_number_reflns 6997
_refine_ls_number_restraints 0
_refine_ls_restrained_S_all 1.303
_refine_ls_R_factor_all 0.0441
_refine_ls_R_factor_gt 0.0347
_refine_ls_shift/su_max 0.003
_refine_ls_shift/su_mean 0.000
_refine_ls_structure_factor_coef Fsqd
_refine_ls_weighting_details 'calc w=1/[\s^2^(Fo^2^)+(0.0397P)^2^+2.8518P] where P=(Fo^2^+2Fc^2^)/3'
_refine_ls_weighting_scheme calc
_refine_ls_wR_factor_gt 0.0895
_refine_ls_wR_factor_ref 0.0927
_reflns_number_gt 5904
_reflns_number_total 7029
_reflns_threshold_expression >2sigma(I)
_cod_data_source_file d2ce00368f2.cif
_cod_data_source_block p2(1)-n
_cod_depositor_comments
;
The following automatic conversions were performed:

data item '_symmetry_cell_setting' value 'Monoclinic' was changed to
'monoclinic' in accordance with the
/home/data/users/saulius/crontab/automatic-downloads/rss-feeds/RSC/lib/dictionaries/cif_core.dic
dictionary named 'cif_core.dic' version 2.4.2 last updated on
2011-04-26.

Automatic conversion script
Id: cif_fix_values 7556 2019-12-06 15:28:31Z antanas 
;
_cod_original_sg_symbol_Hall -P2yn
_cod_original_sg_symbol_H-M P21/n
_cod_database_code 7244769

loop_
_symmetry_equiv_pos_as_xyz
'x, y, z'
'-x+1/2, y+1/2, -z+1/2'
'-x, -y, -z'
'x-1/2, -y-1/2, z-1/2'

loop_
_atom_site_label
_atom_site_type_symbol
_atom_site_fract_x
_atom_site_fract_y
_atom_site_fract_z
_atom_site_U_iso_or_equiv
_atom_site_adp_type
_atom_site_occupancy
_atom_site_symmetry_multiplicity
_atom_site_calc_flag
_atom_site_refinement_flags
_atom_site_disorder_assembly
_atom_site_disorder_group
U1 U 0.11652(2) 0.139085(7) 0.339130(13) 0.02696(7) Uani 1 1 d . . .
Cu Cu -0.13047(7) -0.05839(3) 0.18420(5) 0.03545(16) Uani 1 1 d . . .
S2 S 0.37561(14) 0.24865(5) 0.09322(9) 0.0290(3) Uani 1 1 d . . .
S1 S 0.15620(16) 0.01752(5) 0.29075(10) 0.0358(3) Uani 1 1 d . . .
O1 O 0.2316(5) 0.17311(15) 0.2069(3) 0.0427(10) Uani 1 1 d . . .
O3 O 0.0092(5) 0.11872(15) 0.4828(3) 0.0391(9) Uani 1 1 d . . .
O2 O 0.1482(5) 0.23635(15) 0.2914(3) 0.0498(11) Uani 1 1 d . . .
O8 O 0.1929(5) 0.06654(15) 0.2391(3) 0.0417(10) Uani 1 1 d . . .
O4 O 0.0267(5) 0.20566(15) 0.4453(3) 0.0437(10) Uani 1 1 d . . .
N2 N -0.2532(5) -0.00955(18) 0.0592(3) 0.0351(10) Uani 1 1 d . . .
N1 N -0.2170(5) -0.00774(18) 0.2649(3) 0.0329(9) Uani 1 1 d . . .
N3 N -0.0486(5) -0.1124(2) 0.1042(4) 0.0434(11) Uani 1 1 d . . .
O7 O 0.0915(4) 0.04066(14) 0.3701(3) 0.0342(8) Uani 1 1 d . . .
O10 O 0.0521(4) -0.01388(14) 0.2113(3) 0.0358(3) Uani 1 1 d . . .
N4 N -0.2085(5) -0.12961(18) 0.2320(4) 0.0367(10) Uani 1 1 d . . .
O5 O -0.0562(4) 0.13938(15) 0.2493(3) 0.0405(9) Uani 1 1 d . . .
O6 O 0.2892(5) 0.14047(16) 0.4302(3) 0.0445(10) Uani 1 1 d . . .
O9 O 0.2795(7) -0.0145(2) 0.3383(4) 0.086(2) Uani 1 1 d . . .
O11 O 0.5018(8) -0.0838(4) 0.4046(8) 0.138(3) Uani 1 1 d . . .
C1 C -0.1962(7) -0.0075(2) 0.3674(4) 0.0394(13) Uani 1 1 d . . .
H1 H -0.1314 -0.0321 0.4085 0.047 Uiso 1 1 calc R . .
C2 C -0.2688(7) 0.0286(3) 0.4149(4) 0.0480(15) Uani 1 1 d . . .
H2 H -0.2529 0.0277 0.4866 0.058 Uiso 1 1 calc R . .
C3 C -0.3631(7) 0.0652(3) 0.3561(5) 0.0483(15) Uani 1 1 d . . .
H3 H -0.4146 0.0882 0.3875 0.058 Uiso 1 1 calc R . .
C4 C -0.3834(6) 0.0684(2) 0.2481(4) 0.0368(12) Uani 1 1 d . . .
C5 C -0.3076(5) 0.0303(2) 0.2059(4) 0.0297(10) Uani 1 1 d . . .
C6 C -0.3251(5) 0.0297(2) 0.0957(4) 0.0310(11) Uani 1 1 d . . .
C7 C -0.4136(6) 0.0684(2) 0.0325(4) 0.0381(12) Uani 1 1 d . . .
C8 C -0.4891(7) 0.1068(3) 0.0787(5) 0.0467(14) Uani 1 1 d . . .
H8 H -0.5484 0.1328 0.0368 0.056 Uiso 1 1 calc R . .
C9 C -0.4761(7) 0.1062(3) 0.1816(5) 0.0475(15) Uani 1 1 d . . .
H9 H -0.5285 0.1309 0.2091 0.057 Uiso 1 1 calc R . .
C10 C -0.4247(7) 0.0654(3) -0.0748(4) 0.0480(15) Uani 1 1 d . . .
H10 H -0.4819 0.0905 -0.1205 0.058 Uiso 1 1 calc R . .
C11 C -0.3537(7) 0.0266(3) -0.1119(4) 0.0459(14) Uani 1 1 d . . .
H11 H -0.3608 0.0250 -0.1825 0.055 Uiso 1 1 calc R . .
C12 C -0.2702(6) -0.0108(3) -0.0434(4) 0.0422(13) Uani 1 1 d . . .
H12 H -0.2237 -0.0381 -0.0699 0.051 Uiso 1 1 calc R . .
C13 C 0.0331(7) -0.1024(3) 0.0434(5) 0.0562(18) Uani 1 1 d . . .
H13 H 0.0517 -0.0660 0.0300 0.067 Uiso 1 1 calc R . .
C14 C 0.0936(8) -0.1448(3) -0.0020(6) 0.068(2) Uani 1 1 d . . .
H14 H 0.1519 -0.1366 -0.0441 0.082 Uiso 1 1 calc R . .
C15 C 0.0655(8) -0.1977(3) 0.0164(6) 0.066(2) Uani 1 1 d . . .
H15 H 0.1060 -0.2260 -0.0124 0.079 Uiso 1 1 calc R . .
C16 C -0.0237(7) -0.2103(3) 0.0784(5) 0.0510(17) Uani 1 1 d . . .
C17 C -0.0778(6) -0.1658(2) 0.1214(4) 0.0394(13) Uani 1 1 d . . .
C18 C -0.1663(6) -0.1746(2) 0.1890(4) 0.0395(13) Uani 1 1 d . . .
C19 C -0.2033(7) -0.2290(2) 0.2078(5) 0.0510(17) Uani 1 1 d . . .
C20 C -0.1511(9) -0.2728(3) 0.1622(6) 0.065(2) Uani 1 1 d . . .
H20 H -0.1783 -0.3085 0.1733 0.078 Uiso 1 1 calc R . .
C21 C -0.0628(9) -0.2653(3) 0.1026(6) 0.065(2) Uani 1 1 d . . .
H21 H -0.0262 -0.2956 0.0766 0.078 Uiso 1 1 calc R . .
C22 C -0.2914(9) -0.2337(3) 0.2748(6) 0.064(2) Uani 1 1 d . . .
H22 H -0.3204 -0.2683 0.2905 0.077 Uiso 1 1 calc R . .
C23 C -0.3338(8) -0.1884(3) 0.3160(5) 0.0602(18) Uani 1 1 d . . .
H23 H -0.3925 -0.1918 0.3595 0.072 Uiso 1 1 calc R . .
C24 C -0.2904(7) -0.1371(3) 0.2940(5) 0.0465(14) Uani 1 1 d . . .
H24 H -0.3201 -0.1065 0.3239 0.056 Uiso 1 1 calc R . .
C25 C 0.4006(5) 0.3165(2) 0.0678(3) 0.0282(10) Uani 1 1 d . . .
C26 C 0.3338(6) 0.3507(2) 0.1193(4) 0.0336(11) Uani 1 1 d . . .
H26 H 0.3363 0.3889 0.1153 0.040 Uiso 1 1 calc R . .
C27 C 0.2602(6) 0.3219(2) 0.1795(4) 0.0367(12) Uani 1 1 d . . .
H27 H 0.2086 0.3390 0.2194 0.044 Uiso 1 1 calc R . .
C28 C 0.2730(5) 0.2666(2) 0.1729(4) 0.0282(10) Uani 1 1 d . . .
C29 C 0.2143(6) 0.2227(2) 0.2264(4) 0.0332(11) Uani 1 1 d . . .
C30 C -0.0155(6) 0.1684(2) 0.4956(4) 0.0318(11) Uani 1 1 d . . .

loop_
_atom_site_aniso_label
_atom_site_aniso_U_11
_atom_site_aniso_U_22
_atom_site_aniso_U_33
_atom_site_aniso_U_23
_atom_site_aniso_U_13
_atom_site_aniso_U_12
U1 0.03781(12) 0.02193(10) 0.02795(10) -0.00001(7) 0.02035(8) -0.00025(8)
Cu 0.0445(4) 0.0260(3) 0.0436(3) -0.0049(3) 0.0250(3) -0.0010(3)
S2 0.0378(7) 0.0234(6) 0.0310(6) 0.0045(4) 0.0181(5) 0.0016(5)
S1 0.0488(8) 0.0268(6) 0.0421(6) -0.0062(5) 0.0293(6) -0.0033(5)
O1 0.064(3) 0.027(2) 0.052(2) 0.0060(16) 0.041(2) -0.0003(18)
O3 0.059(3) 0.0265(18) 0.045(2) -0.0009(16) 0.0352(19) 0.0061(18)
O2 0.080(3) 0.027(2) 0.065(3) 0.0061(18) 0.058(2) 0.003(2)
O8 0.069(3) 0.0274(19) 0.043(2) -0.0019(15) 0.039(2) 0.0015(18)
O4 0.070(3) 0.0272(19) 0.051(2) -0.0010(16) 0.046(2) 0.0019(19)
N2 0.036(2) 0.036(2) 0.037(2) -0.0047(18) 0.0177(19) -0.003(2)
N1 0.040(2) 0.028(2) 0.036(2) -0.0026(17) 0.0194(19) -0.0016(19)
N3 0.041(3) 0.040(3) 0.053(3) -0.015(2) 0.020(2) -0.006(2)
O7 0.050(2) 0.0246(18) 0.0389(18) 0.0016(14) 0.0300(17) 0.0010(16)
O10 0.0488(8) 0.0268(6) 0.0421(6) -0.0062(5) 0.0293(6) -0.0033(5)
N4 0.039(3) 0.031(2) 0.040(2) 0.0033(18) 0.010(2) -0.0010(19)
O5 0.043(2) 0.043(2) 0.038(2) 0.0028(16) 0.0163(17) 0.0065(18)
O6 0.041(2) 0.044(2) 0.050(2) -0.0070(18) 0.0154(19) -0.0055(18)
O9 0.113(5) 0.097(4) 0.067(3) 0.042(3) 0.058(3) 0.075(4)
O11 0.085(5) 0.135(7) 0.191(9) 0.012(6) 0.035(5) 0.038(5)
C1 0.054(4) 0.036(3) 0.034(3) 0.000(2) 0.021(2) -0.002(3)
C2 0.069(4) 0.054(4) 0.028(3) -0.001(2) 0.025(3) 0.000(3)
C3 0.062(4) 0.046(4) 0.046(3) -0.017(3) 0.030(3) -0.002(3)
C4 0.042(3) 0.031(3) 0.041(3) -0.012(2) 0.019(2) -0.003(2)
C5 0.033(3) 0.028(3) 0.032(2) -0.0041(19) 0.016(2) -0.003(2)
C6 0.033(3) 0.034(3) 0.028(2) -0.005(2) 0.013(2) -0.002(2)
C7 0.039(3) 0.039(3) 0.038(3) -0.005(2) 0.013(2) -0.005(2)
C8 0.049(4) 0.039(3) 0.048(3) -0.003(3) 0.008(3) 0.012(3)
C9 0.049(4) 0.039(3) 0.057(4) -0.013(3) 0.019(3) 0.006(3)
C10 0.043(3) 0.059(4) 0.039(3) 0.010(3) 0.006(3) 0.000(3)
C11 0.048(3) 0.064(4) 0.030(3) -0.001(3) 0.018(2) -0.004(3)
C12 0.043(3) 0.052(4) 0.040(3) -0.011(3) 0.025(3) -0.005(3)
C13 0.051(4) 0.062(4) 0.064(4) -0.028(3) 0.031(3) -0.010(3)
C14 0.047(4) 0.094(7) 0.072(5) -0.045(4) 0.030(4) -0.012(4)
C15 0.056(4) 0.072(5) 0.066(4) -0.038(4) 0.011(4) 0.007(4)
C16 0.044(4) 0.044(4) 0.054(3) -0.026(3) -0.004(3) 0.007(3)
C17 0.036(3) 0.031(3) 0.045(3) -0.011(2) 0.001(2) 0.002(2)
C18 0.037(3) 0.032(3) 0.041(3) 0.000(2) -0.002(2) 0.002(2)
C19 0.056(4) 0.033(3) 0.047(3) 0.003(3) -0.013(3) -0.006(3)
C20 0.080(5) 0.029(3) 0.062(4) -0.004(3) -0.017(4) 0.001(3)
C21 0.073(5) 0.038(4) 0.063(4) -0.019(3) -0.018(4) 0.018(3)
C22 0.080(5) 0.041(4) 0.062(4) 0.012(3) 0.003(4) -0.023(4)
C23 0.068(5) 0.057(5) 0.056(4) 0.007(3) 0.018(3) -0.019(4)
C24 0.047(4) 0.044(4) 0.050(3) 0.008(3) 0.015(3) -0.003(3)
C25 0.034(3) 0.027(2) 0.026(2) 0.0040(18) 0.0130(19) -0.003(2)
C26 0.048(3) 0.021(2) 0.039(3) 0.002(2) 0.023(2) -0.001(2)
C27 0.048(3) 0.030(3) 0.042(3) 0.003(2) 0.029(3) 0.005(2)
C28 0.033(3) 0.027(3) 0.029(2) 0.0020(18) 0.015(2) -0.002(2)
C29 0.043(3) 0.027(3) 0.038(3) 0.006(2) 0.025(2) -0.001(2)
C30 0.043(3) 0.029(3) 0.028(2) -0.0031(19) 0.018(2) 0.001(2)

loop_
_atom_type_symbol
_atom_type_description
_atom_type_scat_dispersion_real
_atom_type_scat_dispersion_imag
_atom_type_scat_source
C C 0.0033 0.0016 'International Tables Vol C Tables 4.2.6.8 and 6.1.1.4'
H H 0.0000 0.0000 'International Tables Vol C Tables 4.2.6.8 and 6.1.1.4'
N N 0.0061 0.0033 'International Tables Vol C Tables 4.2.6.8 and 6.1.1.4'
O O 0.0106 0.0060 'International Tables Vol C Tables 4.2.6.8 and 6.1.1.4'
S S 0.1246 0.1234 'International Tables Vol C Tables 4.2.6.8 and 6.1.1.4'
Cu Cu 0.3201 1.2651 'International Tables Vol C Tables 4.2.6.8 and 6.1.1.4'
U U -9.6767 9.6646 'International Tables Vol C Tables 4.2.6.8 and 6.1.1.4'

loop_
_geom_angle_atom_site_label_1
_geom_angle_atom_site_label_2
_geom_angle_atom_site_label_3
_geom_angle
_geom_angle_site_symmetry_1
_geom_angle_site_symmetry_3
_geom_angle_publ_flag
O5 U1 O6 178.58(18) . . ?
O5 U1 O7 89.86(15) . . ?
O6 U1 O7 91.32(15) . . ?
O5 U1 O8 90.57(16) . . ?
O6 U1 O8 90.74(17) . . ?
O7 U1 O8 56.80(11) . . ?
O5 U1 O4 87.93(16) . . ?
O6 U1 O4 90.82(17) . . ?
O7 U1 O4 118.17(11) . . ?
O8 U1 O4 174.77(12) . . ?
O5 U1 O3 89.90(16) . . ?
O6 U1 O3 89.86(17) . . ?
O7 U1 O3 65.86(11) . . ?
O8 U1 O3 122.65(12) . . ?
O4 U1 O3 52.36(12) . . ?
O5 U1 O2 89.15(17) . . ?
O6 U1 O2 89.76(17) . . ?
O7 U1 O2 174.21(11) . . ?
O8 U1 O2 117.51(12) . . ?
O4 U1 O2 67.49(12) . . ?
O3 U1 O2 119.84(12) . . ?
O5 U1 O1 92.85(16) . . ?
O6 U1 O1 87.20(17) . . ?
O7 U1 O1 122.04(12) . . ?
O8 U1 O1 65.29(12) . . ?
O4 U1 O1 119.78(11) . . ?
O3 U1 O1 171.61(12) . . ?
O2 U1 O1 52.33(12) . . ?
O5 U1 C30 87.54(17) . . ?
O6 U1 C30 91.64(18) . . ?
O7 U1 C30 91.83(13) . . ?
O8 U1 C30 148.59(13) . . ?
O4 U1 C30 26.34(13) . . ?
O3 U1 C30 26.08(14) . . ?
O2 U1 C30 93.83(13) . . ?
O1 U1 C30 146.12(14) . . ?
O5 U1 C29 91.96(17) . . ?
O6 U1 C29 87.46(18) . . ?
O7 U1 C29 148.10(13) . . ?
O8 U1 C29 91.33(14) . . ?
O4 U1 C29 93.73(14) . . ?
O3 U1 C29 145.96(14) . . ?
O2 U1 C29 26.30(13) . . ?
O1 U1 C29 26.06(13) . . ?
C30 U1 C29 120.07(15) . . ?
O5 U1 S1 90.76(12) . . ?
O6 U1 S1 90.65(13) . . ?
O7 U1 S1 28.63(8) . . ?
O8 U1 S1 28.17(9) . . ?
O4 U1 S1 146.80(9) . . ?
O3 U1 S1 94.48(9) . . ?
O2 U1 S1 145.68(9) . . ?
O1 U1 S1 93.42(9) . . ?
C30 U1 S1 120.46(10) . . ?
C29 U1 S1 119.47(11) . . ?
N1 Cu N3 177.30(19) . . ?
N1 Cu O10 93.45(16) . . ?
N3 Cu O10 88.95(17) . . ?
N1 Cu N4 95.71(19) . . ?
N3 Cu N4 81.6(2) . . ?
O10 Cu N4 140.78(17) . . ?
N1 Cu N2 81.40(17) . . ?
N3 Cu N2 99.57(19) . . ?
O10 Cu N2 96.48(16) . . ?
N4 Cu N2 122.57(18) . . ?
C25 S2 C28 91.2(2) . . ?
O9 S1 O10 111.4(3) . . ?
O9 S1 O8 111.4(3) . . ?
O10 S1 O8 107.0(2) . . ?
O9 S1 O7 111.3(3) . . ?
O10 S1 O7 111.6(2) . . ?
O8 S1 O7 103.8(2) . . ?
O9 S1 U1 125.0(3) . . ?
O10 S1 U1 123.57(16) . . ?
O8 S1 U1 51.95(14) . . ?
O7 S1 U1 51.91(14) . . ?
C29 O1 U1 93.2(3) . . ?
C30 O3 U1 93.1(3) . . ?
C29 O2 U1 93.1(3) . . ?
S1 O8 U1 99.88(17) . . ?
C30 O4 U1 93.5(3) . . ?
C12 N2 C6 117.4(5) . . ?
C12 N2 Cu 132.5(4) . . ?
C6 N2 Cu 110.1(3) . . ?
C1 N1 C5 118.6(4) . . ?
C1 N1 Cu 127.1(4) . . ?
C5 N1 Cu 114.3(3) . . ?
C13 N3 C17 118.4(5) . . ?
C13 N3 Cu 128.0(5) . . ?
C17 N3 Cu 113.6(4) . . ?
S1 O7 U1 99.45(17) . . ?
S1 O10 Cu 143.4(2) . . ?
C24 N4 C18 118.0(5) . . ?
C24 N4 Cu 130.9(4) . . ?
C18 N4 Cu 111.2(4) . . ?
N1 C1 C2 121.8(5) . . ?
C3 C2 C1 119.8(5) . . ?
C2 C3 C4 120.5(5) . . ?
C5 C4 C3 116.3(5) . . ?
C5 C4 C9 119.4(5) . . ?
C3 C4 C9 124.2(5) . . ?
N1 C5 C4 122.9(4) . . ?
N1 C5 C6 117.2(4) . . ?
C4 C5 C6 119.9(5) . . ?
N2 C6 C7 123.5(4) . . ?
N2 C6 C5 117.0(5) . . ?
C7 C6 C5 119.4(5) . . ?
C6 C7 C10 116.1(5) . . ?
C6 C7 C8 118.9(5) . . ?
C10 C7 C8 125.0(6) . . ?
C9 C8 C7 121.6(6) . . ?
C8 C9 C4 120.6(5) . . ?
C11 C10 C7 120.9(6) . . ?
C10 C11 C12 119.0(5) . . ?
N2 C12 C11 123.1(5) . . ?
N3 C13 C14 122.3(7) . . ?
C15 C14 C13 119.0(7) . . ?
C14 C15 C16 120.7(6) . . ?
C15 C16 C17 116.6(6) . . ?
C15 C16 C21 125.6(6) . . ?
C17 C16 C21 117.7(7) . . ?
N3 C17 C16 123.0(6) . . ?
N3 C17 C18 116.2(5) . . ?
C16 C17 C18 120.8(6) . . ?
N4 C18 C19 123.8(6) . . ?
N4 C18 C17 117.4(5) . . ?
C19 C18 C17 118.8(6) . . ?
C20 C19 C18 119.6(7) . . ?
C20 C19 C22 125.4(7) . . ?
C18 C19 C22 115.0(6) . . ?
C21 C20 C19 122.1(7) . . ?
C20 C21 C16 120.9(6) . . ?
C23 C22 C19 120.4(6) . . ?
C22 C23 C24 120.2(7) . . ?
N4 C24 C23 122.6(6) . . ?
C26 C25 C30 127.9(5) . 4_665 ?
C26 C25 S2 111.8(4) . . ?
C30 C25 S2 120.3(4) 4_665 . ?
C25 C26 C27 112.5(4) . . ?
C28 C27 C26 112.6(5) . . ?
C27 C28 C29 128.7(5) . . ?
C27 C28 S2 111.9(4) . . ?
C29 C28 S2 119.4(4) . . ?
O1 C29 O2 121.3(4) . . ?
O1 C29 C28 119.7(4) . . ?
O2 C29 C28 119.0(5) . . ?
O1 C29 U1 60.7(2) . . ?
O2 C29 U1 60.6(3) . . ?
C28 C29 U1 176.6(4) . . ?
O3 C30 O4 120.8(4) . . ?
O3 C30 C25 119.5(4) . 4_566 ?
O4 C30 C25 119.7(4) . 4_566 ?
O3 C30 U1 60.8(2) . . ?
O4 C30 U1 60.1(2) . . ?
C25 C30 U1 173.6(4) 4_566 . ?

loop_
_geom_bond_atom_site_label_1
_geom_bond_atom_site_label_2
_geom_bond_distance
_geom_bond_site_symmetry_2
_geom_bond_publ_flag
U1 O5 1.771(4) . ?
U1 O6 1.778(4) . ?
U1 O7 2.452(3) . ?
U1 O8 2.456(3) . ?
U1 O4 2.474(3) . ?
U1 O3 2.489(3) . ?
U1 O2 2.491(4) . ?
U1 O1 2.494(3) . ?
U1 C30 2.847(5) . ?
U1 C29 2.855(5) . ?
U1 S1 3.0731(13) . ?
Cu N1 1.980(4) . ?
Cu N3 2.000(5) . ?
Cu O10 2.027(4) . ?
Cu N4 2.065(5) . ?
Cu N2 2.123(5) . ?
S2 C25 1.715(5) . ?
S2 C28 1.716(5) . ?
S1 O9 1.423(5) . ?
S1 O10 1.461(4) . ?
S1 O8 1.473(4) . ?
S1 O7 1.493(3) . ?
O1 C29 1.256(6) . ?
O3 C30 1.253(6) . ?
O2 C29 1.267(6) . ?
O4 C30 1.266(6) . ?
N2 C12 1.339(7) . ?
N2 C6 1.356(6) . ?
N1 C1 1.331(6) . ?
N1 C5 1.365(7) . ?
N3 C13 1.315(8) . ?
N3 C17 1.361(8) . ?
N4 C24 1.319(8) . ?
N4 C18 1.353(7) . ?
C1 C2 1.390(8) . ?
C2 C3 1.358(9) . ?
C3 C4 1.406(8) . ?
C4 C5 1.401(7) . ?
C4 C9 1.414(8) . ?
C5 C6 1.438(6) . ?
C6 C7 1.390(8) . ?
C7 C10 1.412(8) . ?
C7 C8 1.435(8) . ?
C8 C9 1.348(8) . ?
C10 C11 1.345(9) . ?
C11 C12 1.380(9) . ?
C13 C14 1.410(9) . ?
C14 C15 1.351(11) . ?
C15 C16 1.397(11) . ?
C16 C17 1.398(8) . ?
C16 C21 1.451(10) . ?
C17 C18 1.435(9) . ?
C18 C19 1.411(8) . ?
C19 C20 1.396(10) . ?
C19 C22 1.414(11) . ?
C20 C21 1.344(12) . ?
C22 C23 1.349(11) . ?
C23 C24 1.375(9) . ?
C25 C26 1.361(7) . ?
C25 C30 1.480(6) 4_665 ?
C26 C27 1.409(7) . ?
C27 C28 1.354(7) . ?
C28 C29 1.487(6) . ?
C30 C25 1.480(6) 4_566 ?
